data_4129962
loop_
_publ_author_name
'de Ruiter, Graham'
'Thompson, Niklas B.'
'Takase, Michael K.'
'Agapie, Theodor'

_publ_section_title
;
 Intramolecular C-H and C-F Bond Oxygenation Mediated by a Putative
 Terminal Oxo Species in Tetranuclear Iron Complexes.
;
_journal_issue 5
_journal_name_full 'Journal of the American Chemical Society'
_journal_page_first 1486
_journal_page_last 1489
_journal_paper_doi 10.1021/jacs.5b12214
_journal_volume 138
_journal_year 2016
_chemical_formula_moiety 'C84 H54 F5 Fe4 N12 O5, 2(C F3 O3 S), C4 H10 O, H2 O, 1.6(C2 H3 N)'
_chemical_formula_sum 'C93.2 H70.8 F11 Fe4 N13.6 O13 S2'
_chemical_formula_weight 2085.75
_space_group_crystal_system monoclinic
_space_group_IT_number 14
_space_group_name_Hall '-P 2yn'
_space_group_name_H-M_alt 'P 1 21/n 1'
_atom_sites_solution_hydrogens geom
_atom_sites_solution_primary direct
_atom_sites_solution_secondary difmap
_audit_creation_date 2015-10-14
_audit_creation_method
;
Olex2 1.2
(compiled 2015.01.26 svn.r3151 for OlexSys, GUI svn.r4998)
SHELXL-2014,
and manual edit
;
_cell_angle_alpha 90
_cell_angle_beta 100.818(2)
_cell_angle_gamma 90
_cell_formula_units_Z 4
_cell_length_a 14.9873(4)
_cell_length_b 26.9656(7)
_cell_length_c 22.7659(6)
_cell_measurement_reflns_used 9831
_cell_measurement_temperature 100(2)
_cell_measurement_theta_max 78.82
_cell_measurement_theta_min 2.57
_cell_volume 9037.1(4)
_computing_cell_refinement 'SAINT v8.34A (Bruker-AXS, 2007)'
_computing_data_collection 'APEX2 v2014.11-0 (Bruker-AXS, 2014)'
_computing_data_reduction 'SAINT v8.34A (Bruker-AXS, 2007)'
_computing_molecular_graphics 'DIAMOND 3 (Crystal Impact, 1999)'
_computing_publication_material 'Olex2 (Dolomanov et al., 2009)'
_computing_structure_refinement 'SHELXL-2014/7 (Sheldrick, 2014)'
_computing_structure_solution 'XT-2014/4 (Sheldrick, 2012)'
_diffrn_ambient_temperature 100.02
_diffrn_detector 'CMOS Area Detector'
_diffrn_detector_area_resol_mean 10.24
_diffrn_detector_type 'Bruker PHOTON 100 CMOS'
_diffrn_measured_fraction_theta_full 1.000
_diffrn_measured_fraction_theta_max 0.998
_diffrn_measurement_device '\k-geometry diffractometer'
_diffrn_measurement_device_type 'Bruker D8 VENTURE Kappa Duo PHOTON 100 CMOS'
_diffrn_measurement_method '\f and \w scans'
_diffrn_radiation_monochromator 'multilayer mirrors'
_diffrn_radiation_type CuK\a
_diffrn_radiation_wavelength 1.54178
_diffrn_reflns_av_R_equivalents 0.1846
_diffrn_reflns_av_unetI/netI 0.0999
_diffrn_reflns_Laue_measured_fraction_full 1.000
_diffrn_reflns_Laue_measured_fraction_max 0.998
_diffrn_reflns_limit_h_max 13
_diffrn_reflns_limit_h_min -18
_diffrn_reflns_limit_k_max 33
_diffrn_reflns_limit_k_min -33
_diffrn_reflns_limit_l_max 28
_diffrn_reflns_limit_l_min -23
_diffrn_reflns_number 120779
_diffrn_reflns_point_group_measured_fraction_full 1.000
_diffrn_reflns_point_group_measured_fraction_max 0.998
_diffrn_reflns_theta_full 67.679
_diffrn_reflns_theta_max 74.540
_diffrn_reflns_theta_min 2.567
_diffrn_source 'I\mS HB micro-focus sealed tube'
_diffrn_source_current 1
_diffrn_source_power 0.05
_diffrn_source_type 'Incoatech I\mS HB'
_diffrn_source_voltage 50
_diffrn_standards_number 0
_exptl_absorpt_coefficient_mu 6.292
_exptl_absorpt_correction_T_max 0.7543
_exptl_absorpt_correction_T_min 0.6134
_exptl_absorpt_correction_type multi-scan
_exptl_absorpt_process_details 'SADABS-2014/5 (Sheldrick, 2014)'
_exptl_crystal_colour 'clear blackish brown'
_exptl_crystal_colour_lustre clear
_exptl_crystal_colour_modifier blackish
_exptl_crystal_colour_primary brown
_exptl_crystal_density_diffrn 1.533
_exptl_crystal_description plate
_exptl_crystal_F_000 4257
_exptl_crystal_size_max 0.15
_exptl_crystal_size_mid 0.1
_exptl_crystal_size_min 0.04
_refine_diff_density_max 1.429
_refine_diff_density_min -0.818
_refine_diff_density_rms 0.118
_refine_ls_extinction_method none
_refine_ls_goodness_of_fit_ref 1.012
_refine_ls_hydrogen_treatment constr
_refine_ls_matrix_type full
_refine_ls_number_parameters 1292
_refine_ls_number_reflns 18469
_refine_ls_number_restraints 89
_refine_ls_restrained_S_all 1.011
_refine_ls_R_factor_all 0.1350
_refine_ls_R_factor_gt 0.0857
_refine_ls_shift/su_max 0.000
_refine_ls_shift/su_mean 0.000
_refine_ls_structure_factor_coef Fsqd
_refine_ls_weighting_details
;
'w=1/[\s^2^(Fo^2^)+(0.1214P)^2^+19.9553P] where P=(Fo^2^+2Fc^2^)/3'
;
_refine_ls_weighting_scheme calc
_refine_ls_wR_factor_gt 0.2060
_refine_ls_wR_factor_ref 0.2402
_reflns_Friedel_coverage 0.000
_reflns_number_gt 11631
_reflns_number_total 18469
_reflns_threshold_expression 'I > 2\s(I)'
_cod_data_source_file ja5b12214_si_001.cif
_cod_data_source_block p15457_f
_cod_original_formula_sum 'C93.20 H70.80 F11 Fe4 N13.60 O13 S2'
_cod_database_code 4129962
_shelxl_version_number 2014-2
_shelx_space_group_comment
;
The symmetry employed for this shelxl refinement is uniquely defined
by the following loop, which should always be used as a source of
symmetry information in preference to the above space-group names.
They are only intended as comments.
;
_exptl_absorpt_special_details
;
SADABS-2014/5 (Bruker,2014) was used for absorption correction.
wR2(int) was 0.1228 before and 0.0972 after correction.
The Ratio of minimum to maximum transmission is 0.8132.
The \l/2 correction factor is Not present.
;
_olex2_refinement_description
;
1. Fixed Uiso
 At 1.2 times of:
  All C(H) groups, All C(H,H) groups
 At 1.5 times of:
  All C(H,H,H) groups, All O(H,H) groups
2. Restrained distances
 C211-C210
 1.517 with sigma of 0.01
 C209-C208
 1.517 with sigma of 0.01
 C211-O201
 2.3756 with sigma of 0.01
 O201-C208
 2.3756 with sigma of 0.01
 C210-O201
 1.411 with sigma of 0.01
 O201-C209
 1.411 with sigma of 0.01
 C210-C209
 2.3401 with sigma of 0.01
 C211-C208
 4.7431 with sigma of 0.01
 N2-C203
 1.157 with sigma of 0.01
 C202-C203
 1.458 with sigma of 0.01
 C202-N2
 2.615 with sigma of 0.01
3. Rigid bond restraints
 C201, N1, C200
 with sigma for 1-2 distances of 0.01 and sigma for 1-3 distances of 0.01
4. Uiso/Uaniso restraints and constraints
C201 \\sim N1 \\sim C200: within 1.7A with sigma of 0.01 and sigma for terminal
atoms of 0.02
5. Rigid body (RIGU) restrains
 O200, C204, H20F, H20G, H20H, C207, H20I, H20J, H20K, C206, H20L, H20M, C205,
 H20N, H20O
 with sigma for 1-2 distances of 0.001 and sigma for 1-3 distances of 0.001
 O201, C211, H21A, H21B, H21C, C210, H21D, H21E, C208, H20A, H20B, H20C, C209,
 H20D, H20E
 with sigma for 1-2 distances of 0.001 and sigma for 1-3 distances of 0.001
 N2, C203, C202, H20S, H20T, H20U
 with sigma for 1-2 distances of 0.001 and sigma for 1-3 distances of 0.001
 C201, N1, C200
 with sigma for 1-2 distances of 0.001 and sigma for 1-3 distances of 0.001
6. Same fragment restrains
{N2, C203, C202} sigma for 1-2: 0.02, 1-3: 0.04
as
{N1, C201, C200}
7. Others
 Sof(O201)=Sof(C211)=Sof(H21A)=Sof(H21B)=Sof(H21C)=Sof(C210)=Sof(H21D)=
 Sof(H21E)=Sof(C208)=Sof(H20A)=Sof(H20B)=Sof(H20C)=Sof(C209)=Sof(H20D)=
 Sof(H20E)=1-FVAR(1)
 Sof(O200)=Sof(C204)=Sof(H20F)=Sof(H20G)=Sof(H20H)=Sof(C207)=Sof(H20I)=
 Sof(H20J)=Sof(H20K)=Sof(C206)=Sof(H20L)=Sof(H20M)=Sof(C205)=Sof(H20N)=
 Sof(H20O)=Sof(N2)=Sof(C203)=Sof(C202)=Sof(H20S)=Sof(H20T)=Sof(H20U)=FVAR(1)
8.a Free rotating group:
 O100(H10A,H10B)
8.b Secondary CH2 refined with riding coordinates:
 C210(H21D,H21E), C209(H20D,H20E), C206(H20L,H20M), C205(H20N,H20O)
8.c Me refined with riding coordinates:
 C211(H21A,H21B,H21C), C208(H20A,H20B,H20C), C204(H20F,H20G,H20H), C207(H20I,
 H20J,H20K), C200(H20P,H20Q,H20R), C202(H20S,H20T,H20U)
8.d Aromatic/amide H refined with riding coordinates:
 C35(H35), C72(H72), C2(H2), C71(H71), C56(H56), C54(H54), C51(H51), C4(H4),
 C46(H46), C69(H69), C82(H82), C33(H33), C34(H34), C52(H52), C81(H81), C26(H26),
  C59(H59), C49(H49), C63(H63), C24(H24), C57(H57), C41(H41), C67(H67),
 C43(H43), C16(H16), C64(H64), C58(H58), C62(H62), C25(H25), C76(H76), C61(H61),
  C78(H78), C77(H77), C97(H97), C96(H96), C98(H98), C36(H36), C6(H6), C66(H66),
 C53(H53), C23(H23), C44(H44), C47(H47), C42(H42), C13(H13), C48(H48), C86(H86),
  C15(H15), C91(H91), C87(H87), C92(H92), C14(H14), C68(H68), C88(H88)
;
_shelx_shelxl_version_number 2014/7
_olex2_submission_special_instructions 'No special instructions were received'

loop_
_space_group_symop_operation_xyz
'x, y, z'
'-x+1/2, y+1/2, -z+1/2'
'-x, -y, -z'
'x-1/2, -y-1/2, z-1/2'

loop_
_atom_site_label
_atom_site_type_symbol
_atom_site_fract_x
_atom_site_fract_y
_atom_site_fract_z
_atom_site_U_iso_or_equiv
_atom_site_adp_type
_atom_site_occupancy
_atom_site_site_symmetry_order
_atom_site_calc_flag
_atom_site_refinement_flags_posn
_atom_site_refinement_flags_adp
_atom_site_refinement_flags_occupancy
_atom_site_disorder_assembly
_atom_site_disorder_group
Fe2 Fe 0.37463(6) 0.24242(3) 0.27602(4) 0.0219(2) Uani 1 1 d . . . . .
Fe1 Fe 0.31347(6) 0.17351(3) 0.36789(4) 0.0234(2) Uani 1 1 d . . . . .
Fe4 Fe 0.52543(6) 0.14966(3) 0.32752(4) 0.0242(2) Uani 1 1 d . . . . .
Fe3 Fe 0.31973(6) 0.13802(3) 0.23817(4) 0.0247(2) Uani 1 1 d . . . . .
F79 F 0.5756(3) 0.03801(16) 0.32083(17) 0.0418(9) Uani 1 1 d . . . . .
F99 F 0.6877(3) 0.19573(18) 0.2526(2) 0.0518(11) Uani 1 1 d . . . . .
F85 F 0.8020(3) 0.28029(17) 0.4452(2) 0.0487(11) Uani 1 1 d . . . . .
F95 F 0.6917(4) 0.0249(2) 0.2182(3) 0.0708(15) Uani 1 1 d . . . . .
F75 F 0.6596(3) 0.04661(15) 0.53023(17) 0.0409(9) Uani 1 1 d . . . . .
O21 O 0.2813(3) 0.24110(14) 0.32997(17) 0.0223(8) Uani 1 1 d . . . . .
O1 O 0.4040(3) 0.17344(15) 0.30230(18) 0.0254(9) Uani 1 1 d . . . . .
O40 O 0.6473(3) 0.13559(18) 0.3581(2) 0.0385(11) Uani 1 1 d . . . . .
O11 O 0.2343(3) 0.13743(14) 0.29319(18) 0.0240(8) Uani 1 1 d . . . . .
O31 O 0.2883(3) 0.21038(15) 0.21048(17) 0.0245(8) Uani 1 1 d . . . . .
N21 N 0.3334(3) 0.31689(18) 0.2799(2) 0.0239(10) Uani 1 1 d . . . . .
N24 N 0.5598(3) 0.22234(19) 0.3475(2) 0.0245(10) Uani 1 1 d . . . . .
N23 N 0.4980(3) 0.25968(18) 0.3305(2) 0.0261(10) Uani 1 1 d . . . . .
N13 N 0.4037(3) 0.11781(18) 0.4077(2) 0.0235(10) Uani 1 1 d . . . . .
N22 N 0.4377(4) 0.24995(18) 0.1965(2) 0.0266(10) Uani 1 1 d . . . . .
N11 N 0.2049(3) 0.13817(19) 0.4015(2) 0.0258(10) Uani 1 1 d . . . . .
N32 N 0.3194(3) 0.06004(18) 0.2690(2) 0.0269(11) Uani 1 1 d . . . . .
N14 N 0.4826(3) 0.10474(19) 0.3902(2) 0.0256(10) Uani 1 1 d . . . . .
N31 N 0.2495(4) 0.1326(2) 0.1480(2) 0.0324(12) Uani 1 1 d . . . . .
N12 N 0.3753(3) 0.23074(19) 0.4355(2) 0.0270(11) Uani 1 1 d . . . . .
N33 N 0.4378(3) 0.1221(2) 0.2045(2) 0.0309(11) Uani 1 1 d . . . . .
N34 N 0.5214(3) 0.1264(2) 0.2403(2) 0.0299(11) Uani 1 1 d . . . . .
C35 C 0.1309(4) 0.3503(2) 0.0819(3) 0.0291(13) Uani 1 1 d . . . . .
H35 H 0.0963 0.3785 0.0665 0.035 Uiso 1 1 calc R . . . .
C37 C 0.1505(4) 0.2788(2) 0.1474(3) 0.0243(12) Uani 1 1 d . . . . .
C12 C 0.1082(4) 0.0808(2) 0.2574(3) 0.0268(12) Uani 1 1 d . . . . .
C45 C 0.2638(4) 0.0525(2) 0.3079(3) 0.0264(12) Uani 1 1 d . . . . .
C72 C 0.4733(4) 0.0622(2) 0.4734(3) 0.0294(13) Uani 1 1 d . . . . .
H72 H 0.4864 0.0405 0.5067 0.035 Uiso 1 1 calc R . . . .
C2 C 0.0697(4) 0.1942(2) 0.2867(3) 0.0262(12) Uani 1 1 d . . . . .
H2 H 0.0531 0.1754 0.3182 0.031 Uiso 1 1 calc R . . . .
C71 C 0.3978(4) 0.0922(2) 0.4576(3) 0.0279(13) Uani 1 1 d . . . . .
H71 H 0.3491 0.0944 0.4789 0.033 Uiso 1 1 calc R . . . .
C56 C 0.3990(4) 0.3174(2) 0.4517(3) 0.0285(13) Uani 1 1 d . . . . .
H56 H 0.3829 0.3506 0.4403 0.034 Uiso 1 1 calc R . . . .
C65 C 0.3894(4) 0.2295(2) 0.1460(3) 0.0256(12) Uani 1 1 d . . . . .
C22 C 0.1852(4) 0.2878(2) 0.3867(3) 0.0270(13) Uani 1 1 d . . . . .
C11 C 0.1915(4) 0.0934(2) 0.3068(3) 0.0252(12) Uani 1 1 d . . . . .
C1 C 0.0697(4) 0.1716(2) 0.2312(3) 0.0263(12) Uani 1 1 d . . . . .
C54 C 0.3486(4) 0.3533(2) 0.2422(3) 0.0281(13) Uani 1 1 d . . . . .
H54 H 0.3758 0.3450 0.2090 0.034 Uiso 1 1 calc R . . . .
C5 C 0.1164(4) 0.2493(2) 0.1935(3) 0.0257(12) Uani 1 1 d . . . . .
C51 C 0.2704(4) 0.3768(2) 0.3374(3) 0.0287(13) Uani 1 1 d . . . . .
H51 H 0.2423 0.3843 0.3704 0.034 Uiso 1 1 calc R . . . .
C17 C 0.0569(4) 0.1175(2) 0.2220(3) 0.0290(13) Uani 1 1 d . . . . .
C4 C 0.1153(4) 0.2714(2) 0.2484(3) 0.0276(13) Uani 1 1 d . . . . .
H4 H 0.1294 0.3056 0.2538 0.033 Uiso 1 1 calc R . . . .
C32 C 0.2312(4) 0.2662(2) 0.1271(3) 0.0258(12) Uani 1 1 d . . . . .
C46 C 0.2708(4) 0.0104(2) 0.3433(3) 0.0314(14) Uani 1 1 d . . . . .
H46 H 0.2317 0.0057 0.3712 0.038 Uiso 1 1 calc R . . . .
C21 C 0.2763(4) 0.2832(2) 0.3651(3) 0.0234(12) Uani 1 1 d . . . . .
C73 C 0.5258(4) 0.0704(2) 0.4305(3) 0.0289(13) Uani 1 1 d . . . . .
C69 C 0.5244(4) 0.2624(2) 0.1972(3) 0.0291(13) Uani 1 1 d . . . . .
H69 H 0.5584 0.2766 0.2326 0.035 Uiso 1 1 calc R . . . .
C82 C 0.6286(4) 0.2937(3) 0.3758(3) 0.0354(15) Uani 1 1 d . . . . .
H82 H 0.6727 0.3179 0.3918 0.043 Uiso 1 1 calc R . . . .
C74 C 0.6108(4) 0.0449(2) 0.4256(3) 0.0311(14) Uani 1 1 d . . . . .
C33 C 0.2592(4) 0.2974(3) 0.0847(3) 0.0315(14) Uani 1 1 d . . . . .
H33 H 0.3144 0.2904 0.0716 0.038 Uiso 1 1 calc R . . . .
C34 C 0.2083(5) 0.3383(3) 0.0614(3) 0.0342(14) Uani 1 1 d . . . . .
H34 H 0.2272 0.3580 0.0314 0.041 Uiso 1 1 calc R . . . .
C60 C 0.2493(4) 0.1736(2) 0.1149(3) 0.0300(13) Uani 1 1 d . . . . .
C84 C 0.7177(4) 0.2109(3) 0.4009(3) 0.0321(14) Uani 1 1 d . . . . .
C52 C 0.2883(5) 0.4140(2) 0.2995(3) 0.0345(15) Uani 1 1 d . . . . .
H52 H 0.2748 0.4476 0.3071 0.041 Uiso 1 1 calc R . . . .
C81 C 0.5400(4) 0.3021(2) 0.3480(3) 0.0307(13) Uani 1 1 d . . . . .
H81 H 0.5126 0.3339 0.3421 0.037 Uiso 1 1 calc R . . . .
C26 C 0.0252(4) 0.2730(3) 0.3800(3) 0.0337(14) Uani 1 1 d . . . . .
H26 H -0.0296 0.2579 0.3603 0.040 Uiso 1 1 calc R . . . .
C59 C 0.4433(5) 0.2221(3) 0.4822(3) 0.0351(15) Uani 1 1 d . . . . .
H59 H 0.4597 0.1888 0.4927 0.042 Uiso 1 1 calc R . . . .
C49 C 0.3819(4) 0.0260(2) 0.2635(3) 0.0311(14) Uani 1 1 d . . . . .
H49 H 0.4210 0.0318 0.2358 0.037 Uiso 1 1 calc R . . . .
C63 C 0.1692(5) 0.0888(3) 0.0632(3) 0.0448(18) Uani 1 1 d . . . . .
H63 H 0.1403 0.0593 0.0466 0.054 Uiso 1 1 calc R . . . .
C75 C 0.6759(4) 0.0327(2) 0.4761(3) 0.0326(14) Uani 1 1 d . . . . .
C24 C 0.1036(5) 0.3204(2) 0.4614(3) 0.0326(14) Uani 1 1 d . . . . .
H24 H 0.1039 0.3392 0.4967 0.039 Uiso 1 1 calc R . . . .
C57 C 0.4671(5) 0.3080(3) 0.5003(3) 0.0382(16) Uani 1 1 d . . . . .
H57 H 0.4980 0.3344 0.5232 0.046 Uiso 1 1 calc R . . . .
C41 C 0.1004(4) 0.0708(2) 0.3877(3) 0.0288(13) Uani 1 1 d . . . . .
H41 H 0.0720 0.0444 0.3634 0.035 Uiso 1 1 calc R . . . .
C83 C 0.6398(4) 0.2421(3) 0.3755(3) 0.0328(14) Uani 1 1 d . . . . .
C67 C 0.5171(5) 0.2335(3) 0.0988(3) 0.0376(16) Uani 1 1 d . . . . .
H67 H 0.5448 0.2273 0.0653 0.045 Uiso 1 1 calc R . . . .
C43 C 0.1187(4) 0.1201(3) 0.4765(3) 0.0358(15) Uani 1 1 d . . . . .
H43 H 0.1034 0.1280 0.5140 0.043 Uiso 1 1 calc R . . . .
C16 C -0.0094(5) 0.1022(3) 0.1731(3) 0.0346(15) Uani 1 1 d . . . . .
H16 H -0.0436 0.1266 0.1486 0.042 Uiso 1 1 calc R . . . .
C89 C 0.7173(4) 0.1588(3) 0.3924(3) 0.0345(15) Uani 1 1 d . . . . .
C64 C 0.2085(5) 0.0912(3) 0.1225(3) 0.0396(16) Uani 1 1 d . . . . .
H64 H 0.2068 0.0627 0.1467 0.048 Uiso 1 1 calc R . . . .
C79 C 0.6339(5) 0.0274(3) 0.3731(3) 0.0389(16) Uani 1 1 d . . . . .
C58 C 0.4892(5) 0.2597(3) 0.5148(3) 0.0432(17) Uani 1 1 d . . . . .
H58 H 0.5366 0.2524 0.5477 0.052 Uiso 1 1 calc R . . . .
C62 C 0.1726(5) 0.1302(3) 0.0283(3) 0.0428(17) Uani 1 1 d . . . . .
H62 H 0.1478 0.1292 -0.0133 0.051 Uiso 1 1 calc R . . . .
C25 C 0.0245(4) 0.2994(3) 0.4319(3) 0.0357(15) Uani 1 1 d . . . . .
H25 H -0.0301 0.3030 0.4470 0.043 Uiso 1 1 calc R . . . .
C76 C 0.7541(5) 0.0074(3) 0.4753(3) 0.0403(16) Uani 1 1 d . . . . .
H76 H 0.7957 0.0010 0.5115 0.048 Uiso 1 1 calc R . . . .
C94 C 0.6840(5) 0.1097(3) 0.2353(3) 0.0448(18) Uani 1 1 d . . . . .
C61 C 0.2129(4) 0.1738(3) 0.0543(3) 0.0345(14) Uani 1 1 d . . . . .
H61 H 0.2151 0.2029 0.0310 0.041 Uiso 1 1 calc R . . . .
C78 C 0.7104(5) 0.0013(3) 0.3685(3) 0.0455(18) Uani 1 1 d . . . . .
H78 H 0.7211 -0.0095 0.3308 0.055 Uiso 1 1 calc R . . . .
C99 C 0.7327(5) 0.1525(4) 0.2557(4) 0.050(2) Uani 1 1 d . . . . .
C77 C 0.7722(5) -0.0090(3) 0.4210(4) 0.049(2) Uani 1 1 d . . . . .
H77 H 0.8262 -0.0270 0.4195 0.058 Uiso 1 1 calc R . . . .
C95 C 0.7347(6) 0.0672(3) 0.2375(4) 0.056(2) Uani 1 1 d . . . . .
C97 C 0.8704(6) 0.1086(5) 0.2823(5) 0.069(3) Uani 1 1 d . . . . .
H97 H 0.9337 0.1079 0.2981 0.083 Uiso 1 1 calc R . . . .
C96 C 0.8262(6) 0.0648(4) 0.2620(5) 0.069(3) Uani 1 1 d . . . . .
H96 H 0.8580 0.0341 0.2648 0.083 Uiso 1 1 calc R . . . .
C98 C 0.8243(5) 0.1529(4) 0.2798(4) 0.060(2) Uani 1 1 d . . . . .
H98 H 0.8544 0.1828 0.2941 0.072 Uiso 1 1 calc R . . . .
C40 C 0.1641(4) 0.1006(2) 0.3681(3) 0.0243(12) Uani 1 1 d . . . . .
C36 C 0.1032(4) 0.3211(2) 0.1253(3) 0.0285(13) Uani 1 1 d . . . . .
H36 H 0.0505 0.3303 0.1402 0.034 Uiso 1 1 calc R . . . .
C55 C 0.3545(4) 0.2781(2) 0.4200(3) 0.0235(12) Uani 1 1 d . . . . .
C50 C 0.2939(4) 0.3284(2) 0.3267(3) 0.0231(12) Uani 1 1 d . . . . .
C3 C 0.0937(4) 0.2439(2) 0.2960(3) 0.0264(12) Uani 1 1 d . . . . .
C27 C 0.1027(4) 0.2677(2) 0.3554(3) 0.0265(12) Uani 1 1 d . . . . .
C31 C 0.2885(4) 0.2204(2) 0.1498(3) 0.0267(12) Uani 1 1 d . . . . .
C6 C 0.0904(4) 0.2000(2) 0.1853(3) 0.0272(13) Uani 1 1 d . . . . .
H6 H 0.0868 0.1854 0.1469 0.033 Uiso 1 1 calc R . . . .
C66 C 0.4281(4) 0.2202(3) 0.0966(3) 0.0322(14) Uani 1 1 d . . . . .
H66 H 0.3939 0.2050 0.0619 0.039 Uiso 1 1 calc R . . . .
C53 C 0.3262(5) 0.4018(2) 0.2500(3) 0.0341(14) Uani 1 1 d . . . . .
H53 H 0.3364 0.4266 0.2224 0.041 Uiso 1 1 calc R . . . .
C23 C 0.1832(4) 0.3141(2) 0.4395(3) 0.0276(13) Uani 1 1 d . . . . .
H23 H 0.2379 0.3281 0.4609 0.033 Uiso 1 1 calc R . . . .
C44 C 0.1807(4) 0.1479(2) 0.4543(3) 0.0294(13) Uani 1 1 d . . . . .
H44 H 0.2081 0.1753 0.4771 0.035 Uiso 1 1 calc R . . . .
C47 C 0.3362(5) -0.0248(2) 0.3373(3) 0.0364(15) Uani 1 1 d . . . . .
H47 H 0.3424 -0.0539 0.3613 0.044 Uiso 1 1 calc R . . . .
C42 C 0.0783(4) 0.0800(2) 0.4436(3) 0.0321(14) Uani 1 1 d . . . . .
H42 H 0.0366 0.0593 0.4588 0.039 Uiso 1 1 calc R . . . .
C13 C 0.0870(4) 0.0312(2) 0.2447(3) 0.0332(14) Uani 1 1 d . . . . .
H13 H 0.1191 0.0063 0.2696 0.040 Uiso 1 1 calc R . . . .
C48 C 0.3919(5) -0.0175(3) 0.2965(3) 0.0396(16) Uani 1 1 d . . . . .
H48 H 0.4360 -0.0415 0.2911 0.048 Uiso 1 1 calc R . . . .
C86 C 0.8711(5) 0.2026(3) 0.4601(3) 0.0425(17) Uani 1 1 d . . . . .
H86 H 0.9233 0.2182 0.4827 0.051 Uiso 1 1 calc R . . . .
C15 C -0.0265(5) 0.0527(3) 0.1596(3) 0.0424(17) Uani 1 1 d . . . . .
H15 H -0.0698 0.0434 0.1253 0.051 Uiso 1 1 calc R . . . .
C91 C 0.4501(5) 0.1023(3) 0.1526(3) 0.0378(15) Uani 1 1 d . . . . .
H91 H 0.4029 0.0956 0.1194 0.045 Uiso 1 1 calc R . . . .
C87 C 0.8687(4) 0.1523(3) 0.4523(3) 0.0412(17) Uani 1 1 d . . . . .
H87 H 0.9187 0.1324 0.4704 0.049 Uiso 1 1 calc R . . . .
C92 C 0.5417(5) 0.0931(3) 0.1542(3) 0.0408(17) Uani 1 1 d . . . . .
H92 H 0.5689 0.0786 0.1239 0.049 Uiso 1 1 calc R . . . .
C93 C 0.5846(5) 0.1097(3) 0.2100(3) 0.0383(16) Uani 1 1 d . . . . .
C85 C 0.7975(4) 0.2299(3) 0.4349(3) 0.0379(16) Uani 1 1 d . . . . .
C14 C 0.0204(5) 0.0170(3) 0.1966(3) 0.0396(16) Uani 1 1 d . . . . .
H14 H 0.0072 -0.0171 0.1893 0.048 Uiso 1 1 calc R . . . .
C68 C 0.5667(5) 0.2557(3) 0.1490(3) 0.0387(16) Uani 1 1 d . . . . .
H68 H 0.6277 0.2660 0.1503 0.046 Uiso 1 1 calc R . . . .
C88 C 0.7927(4) 0.1304(3) 0.4178(3) 0.0407(17) Uani 1 1 d . . . . .
H88 H 0.7920 0.0956 0.4113 0.049 Uiso 1 1 calc R . . . .
S2 S 0.46559(13) 0.41566(7) 0.11184(9) 0.0455(4) Uani 1 1 d . . . . .
F6 F 0.5463(4) 0.3917(3) 0.2206(3) 0.0881(19) Uani 1 1 d . . . . .
F4 F 0.6295(4) 0.3842(3) 0.1533(3) 0.102(2) Uani 1 1 d . . . . .
F5 F 0.6018(6) 0.4556(3) 0.1846(3) 0.114(3) Uani 1 1 d . . . . .
O9 O 0.4051(5) 0.4459(2) 0.1360(3) 0.0668(19) Uani 1 1 d . . . . .
O8 O 0.4993(4) 0.4367(3) 0.0631(3) 0.0686(18) Uani 1 1 d . . . . .
O7 O 0.4386(4) 0.3648(2) 0.1057(3) 0.073(2) Uani 1 1 d . . . . .
C101 C 0.5641(6) 0.4124(4) 0.1697(4) 0.057(2) Uani 1 1 d . . . . .
S1 S 0.19113(17) -0.04246(8) 0.00497(10) 0.0584(5) Uani 1 1 d . . . . .
F2 F 0.3549(5) -0.0644(3) 0.0657(3) 0.096(2) Uani 1 1 d . . . . .
F3 F 0.3496(5) -0.0365(3) -0.0253(4) 0.109(2) Uani 1 1 d . . . . .
F1 F 0.3326(4) 0.0134(2) 0.0451(4) 0.093(2) Uani 1 1 d . . . . .
O5 O 0.1605(5) -0.0031(2) -0.0355(3) 0.0670(17) Uani 1 1 d . . . . .
O4 O 0.1846(6) -0.0905(2) -0.0194(4) 0.086(2) Uani 1 1 d . . . . .
O6 O 0.1644(5) -0.0381(3) 0.0626(3) 0.0746(19) Uani 1 1 d . . . . .
C100 C 0.3150(7) -0.0321(4) 0.0248(6) 0.072(3) Uani 1 1 d . . . . .
O201 O 0.7943(8) 0.2664(6) 0.1800(5) 0.064(4) Uani 0.400(7) 1 d D U P A 2
C211 C 0.7727(13) 0.2302(10) 0.0834(7) 0.050(5) Uani 0.400(7) 1 d D U P A 2
H21A H 0.8039 0.2128 0.0553 0.075 Uiso 0.400(7) 1 calc R U P A 2
H21B H 0.7240 0.2091 0.0929 0.075 Uiso 0.400(7) 1 calc R U P A 2
H21C H 0.7467 0.2612 0.0653 0.075 Uiso 0.400(7) 1 calc R U P A 2
C210 C 0.8406(10) 0.2417(10) 0.1408(8) 0.076(7) Uani 0.400(7) 1 d D U P A 2
H21D H 0.8675 0.2106 0.1593 0.091 Uiso 0.400(7) 1 calc R U P A 2
H21E H 0.8902 0.2629 0.1316 0.091 Uiso 0.400(7) 1 calc R U P A 2
C208 C 0.7953(14) 0.3116(12) 0.2697(9) 0.093(10) Uani 0.400(7) 1 d D U P A 2
H20A H 0.8336 0.3317 0.3004 0.139 Uiso 0.400(7) 1 calc R U P A 2
H20B H 0.7431 0.3312 0.2502 0.139 Uiso 0.400(7) 1 calc R U P A 2
H20C H 0.7738 0.2823 0.2885 0.139 Uiso 0.400(7) 1 calc R U P A 2
C209 C 0.8503(11) 0.2952(11) 0.2234(10) 0.086(8) Uani 0.400(7) 1 d D U P A 2
H20D H 0.8726 0.3246 0.2044 0.103 Uiso 0.400(7) 1 calc R U P A 2
H20E H 0.9034 0.2755 0.2428 0.103 Uiso 0.400(7) 1 calc R U P A 2
O100 O 0.5177(6) 0.4269(3) 0.4215(4) 0.080(2) Uani 1 1 d . . . . .
H10A H 0.5678 0.4293 0.4076 0.121 Uiso 1 1 d G . . . .
H10B H 0.5099 0.4536 0.4413 0.121 Uiso 1 1 d G . . . .
O200 O 0.5619(7) -0.1102(5) 0.2909(5) 0.068(3) Uani 0.600(7) 1 d . U P A 1
C204 C 0.6276(12) -0.1180(7) 0.3941(7) 0.070(4) Uani 0.600(7) 1 d . U P A 1
H20F H 0.6748 -0.1351 0.4225 0.104 Uiso 0.600(7) 1 calc R U P A 1
H20G H 0.6383 -0.0821 0.3969 0.104 Uiso 0.600(7) 1 calc R U P A 1
H20H H 0.5679 -0.1254 0.4036 0.104 Uiso 0.600(7) 1 calc R U P A 1
C207 C 0.4962(13) -0.0957(8) 0.1904(7) 0.083(5) Uani 0.600(7) 1 d . U P A 1
H20I H 0.4976 -0.1049 0.1489 0.124 Uiso 0.600(7) 1 calc R U P A 1
H20J H 0.4360 -0.1029 0.1992 0.124 Uiso 0.600(7) 1 calc R U P A 1
H20K H 0.5091 -0.0602 0.1959 0.124 Uiso 0.600(7) 1 calc R U P A 1
C206 C 0.5656(14) -0.1245(9) 0.2312(8) 0.093(6) Uani 0.600(7) 1 d . U P A 1
H20L H 0.5533 -0.1604 0.2258 0.111 Uiso 0.600(7) 1 calc R U P A 1
H20M H 0.6267 -0.1176 0.2225 0.111 Uiso 0.600(7) 1 calc R U P A 1
C205 C 0.6303(15) -0.1345(9) 0.3342(8) 0.096(6) Uani 0.600(7) 1 d . U P A 1
H20N H 0.6910 -0.1275 0.3249 0.115 Uiso 0.600(7) 1 calc R U P A 1
H20O H 0.6205 -0.1709 0.3316 0.115 Uiso 0.600(7) 1 calc R U P A 1
N1 N 0.383(2) 0.1154(8) -0.0158(12) 0.348(16) Uani 1 1 d D U . . .
C201 C 0.346(2) 0.0940(10) -0.0603(13) 0.349(16) Uani 1 1 d D U . . .
C200 C 0.287(2) 0.0688(8) -0.1121(13) 0.352(16) Uani 1 1 d D U . . .
H20P H 0.3239 0.0567 -0.1401 0.528 Uiso 1 1 calc R . . . .
H20Q H 0.2552 0.0408 -0.0974 0.528 Uiso 1 1 calc R . . . .
H20R H 0.2415 0.0924 -0.1326 0.528 Uiso 1 1 calc R . . . .
N2 N 0.278(2) 0.3236(10) 0.6130(11) 0.157(10) Uani 0.600(7) 1 d D U P A 1
C203 C 0.2836(19) 0.2816(10) 0.6009(10) 0.124(8) Uani 0.600(7) 1 d D U P A 1
C202 C 0.2546(16) 0.2334(10) 0.5725(10) 0.110(7) Uani 0.600(7) 1 d D U P A 1
H20S H 0.3030 0.2089 0.5840 0.166 Uiso 0.600(7) 1 calc R U P A 1
H20T H 0.1995 0.2221 0.5858 0.166 Uiso 0.600(7) 1 calc R U P A 1
H20U H 0.2420 0.2372 0.5289 0.166 Uiso 0.600(7) 1 calc R U P A 1

loop_
_atom_site_aniso_label
_atom_site_aniso_U_11
_atom_site_aniso_U_22
_atom_site_aniso_U_33
_atom_site_aniso_U_23
_atom_site_aniso_U_13
_atom_site_aniso_U_12
Fe2 0.0195(4) 0.0233(4) 0.0223(5) 0.0015(4) 0.0024(3) 0.0017(3)
Fe1 0.0192(4) 0.0218(4) 0.0278(5) 0.0017(4) 0.0014(4) 0.0007(3)
Fe4 0.0202(4) 0.0262(5) 0.0256(5) 0.0025(4) 0.0031(4) 0.0023(3)
Fe3 0.0224(4) 0.0254(5) 0.0253(5) 0.0023(4) 0.0021(4) 0.0001(4)
F79 0.045(2) 0.049(2) 0.030(2) 0.0011(18) 0.0034(17) 0.0136(18)
F99 0.044(2) 0.062(3) 0.049(3) 0.004(2) 0.008(2) 0.006(2)
F85 0.031(2) 0.056(3) 0.056(3) -0.014(2) 0.0003(19) -0.0048(18)
F95 0.073(3) 0.061(3) 0.085(4) 0.006(3) 0.031(3) 0.023(3)
F75 0.043(2) 0.047(2) 0.030(2) -0.0025(17) -0.0008(17) 0.0137(18)
O21 0.0198(19) 0.026(2) 0.022(2) 0.0014(16) 0.0050(15) 0.0023(15)
O1 0.022(2) 0.029(2) 0.027(2) 0.0037(17) 0.0077(17) 0.0020(16)
O40 0.031(2) 0.038(3) 0.044(3) 0.006(2) 0.004(2) -0.002(2)
O11 0.0234(19) 0.023(2) 0.024(2) 0.0021(16) 0.0008(16) -0.0022(16)
O31 0.0230(19) 0.030(2) 0.019(2) 0.0030(16) 0.0006(16) 0.0014(16)
N21 0.022(2) 0.025(2) 0.026(3) 0.002(2) 0.0062(19) 0.0021(19)
N24 0.015(2) 0.030(3) 0.028(3) 0.003(2) 0.0035(19) 0.0023(19)
N23 0.021(2) 0.026(3) 0.030(3) 0.001(2) 0.002(2) 0.0003(19)
N13 0.022(2) 0.025(2) 0.023(2) 0.002(2) 0.0018(19) 0.0039(19)
N22 0.034(3) 0.024(2) 0.022(2) 0.000(2) 0.006(2) 0.001(2)
N11 0.020(2) 0.029(3) 0.027(3) 0.001(2) 0.002(2) -0.003(2)
N32 0.029(3) 0.024(3) 0.027(3) 0.001(2) 0.004(2) 0.001(2)
N14 0.021(2) 0.029(3) 0.025(3) 0.004(2) 0.001(2) 0.0028(19)
N31 0.030(3) 0.029(3) 0.035(3) -0.006(2) -0.001(2) 0.001(2)
N12 0.024(2) 0.032(3) 0.025(3) 0.001(2) 0.002(2) 0.000(2)
N33 0.028(3) 0.034(3) 0.032(3) 0.000(2) 0.010(2) 0.004(2)
N34 0.024(3) 0.037(3) 0.030(3) 0.001(2) 0.010(2) 0.006(2)
C35 0.031(3) 0.027(3) 0.029(3) 0.004(3) 0.004(3) 0.001(2)
C37 0.027(3) 0.025(3) 0.018(3) -0.003(2) -0.003(2) -0.005(2)
C12 0.025(3) 0.031(3) 0.024(3) -0.002(2) 0.005(2) -0.008(2)
C45 0.024(3) 0.025(3) 0.028(3) -0.003(2) 0.001(2) -0.003(2)
C72 0.030(3) 0.030(3) 0.027(3) 0.004(3) 0.003(3) 0.001(2)
C2 0.021(3) 0.033(3) 0.022(3) 0.010(2) -0.003(2) 0.001(2)
C71 0.025(3) 0.031(3) 0.029(3) 0.005(3) 0.008(2) 0.003(2)
C56 0.028(3) 0.033(3) 0.023(3) 0.000(3) 0.001(2) 0.001(2)
C65 0.029(3) 0.027(3) 0.021(3) 0.005(2) 0.005(2) 0.008(2)
C22 0.026(3) 0.029(3) 0.026(3) 0.011(2) 0.003(2) 0.002(2)
C11 0.026(3) 0.022(3) 0.026(3) 0.002(2) 0.003(2) -0.004(2)
C1 0.015(3) 0.031(3) 0.029(3) 0.001(3) -0.004(2) -0.001(2)
C54 0.028(3) 0.025(3) 0.031(3) 0.003(3) 0.006(3) 0.006(2)
C5 0.015(3) 0.032(3) 0.029(3) 0.002(3) 0.000(2) 0.000(2)
C51 0.031(3) 0.030(3) 0.025(3) -0.001(3) 0.006(2) 0.003(2)
C17 0.026(3) 0.035(3) 0.026(3) 0.000(3) 0.004(2) -0.005(2)
C4 0.019(3) 0.032(3) 0.032(3) -0.004(3) 0.002(2) 0.003(2)
C32 0.027(3) 0.029(3) 0.020(3) -0.003(2) 0.000(2) 0.003(2)
C46 0.035(3) 0.031(3) 0.029(3) -0.001(3) 0.006(3) -0.002(3)
C21 0.024(3) 0.024(3) 0.021(3) -0.001(2) 0.002(2) -0.002(2)
C73 0.032(3) 0.026(3) 0.028(3) -0.002(2) 0.004(3) 0.001(2)
C69 0.019(3) 0.038(3) 0.030(3) 0.001(3) 0.007(2) -0.001(2)
C82 0.022(3) 0.038(4) 0.044(4) -0.006(3) 0.001(3) -0.004(3)
C74 0.029(3) 0.036(3) 0.029(3) 0.007(3) 0.007(3) 0.006(3)
C33 0.030(3) 0.042(4) 0.023(3) 0.005(3) 0.006(3) 0.003(3)
C34 0.037(4) 0.040(4) 0.024(3) 0.010(3) 0.002(3) 0.004(3)
C60 0.026(3) 0.033(3) 0.030(3) -0.005(3) 0.004(3) 0.001(2)
C84 0.021(3) 0.046(4) 0.029(3) 0.004(3) 0.004(2) 0.002(3)
C52 0.044(4) 0.022(3) 0.040(4) 0.000(3) 0.013(3) 0.007(3)
C81 0.032(3) 0.026(3) 0.033(3) -0.002(3) 0.005(3) -0.001(2)
C26 0.025(3) 0.043(4) 0.033(3) 0.000(3) 0.006(3) -0.006(3)
C59 0.037(3) 0.032(3) 0.031(3) 0.007(3) -0.007(3) 0.002(3)
C49 0.029(3) 0.036(3) 0.030(3) 0.001(3) 0.010(3) 0.004(3)
C63 0.051(4) 0.041(4) 0.037(4) -0.013(3) -0.005(3) 0.000(3)
C75 0.032(3) 0.033(3) 0.032(3) 0.001(3) 0.006(3) 0.005(3)
C24 0.042(4) 0.030(3) 0.026(3) -0.007(3) 0.007(3) -0.002(3)
C57 0.037(4) 0.041(4) 0.032(4) -0.008(3) -0.006(3) -0.002(3)
C41 0.023(3) 0.030(3) 0.031(3) 0.005(3) 0.000(2) 0.000(2)
C83 0.020(3) 0.039(4) 0.040(4) 0.000(3) 0.007(3) -0.002(3)
C67 0.035(4) 0.050(4) 0.030(3) -0.001(3) 0.013(3) 0.007(3)
C43 0.028(3) 0.047(4) 0.034(4) 0.005(3) 0.010(3) 0.008(3)
C16 0.035(3) 0.039(4) 0.026(3) 0.000(3) -0.002(3) -0.009(3)
C89 0.018(3) 0.047(4) 0.041(4) 0.001(3) 0.010(3) 0.001(3)
C64 0.048(4) 0.030(3) 0.039(4) -0.010(3) 0.003(3) -0.004(3)
C79 0.038(4) 0.041(4) 0.035(4) 0.006(3) 0.001(3) 0.015(3)
C58 0.041(4) 0.046(4) 0.035(4) 0.008(3) -0.012(3) 0.001(3)
C62 0.047(4) 0.051(4) 0.027(3) -0.012(3) -0.002(3) 0.007(3)
C25 0.027(3) 0.048(4) 0.033(4) -0.001(3) 0.008(3) 0.001(3)
C76 0.034(4) 0.055(4) 0.032(4) 0.008(3) 0.008(3) 0.010(3)
C94 0.038(4) 0.059(5) 0.039(4) 0.009(4) 0.012(3) 0.018(4)
C61 0.032(3) 0.043(4) 0.029(3) -0.004(3) 0.005(3) 0.006(3)
C78 0.047(4) 0.056(5) 0.036(4) 0.008(3) 0.013(3) 0.016(4)
C99 0.038(4) 0.073(6) 0.043(4) 0.014(4) 0.011(3) 0.007(4)
C77 0.044(4) 0.058(5) 0.046(4) 0.014(4) 0.010(3) 0.025(4)
C95 0.047(5) 0.056(5) 0.073(6) 0.016(5) 0.034(4) 0.012(4)
C97 0.036(5) 0.107(9) 0.068(6) 0.023(6) 0.022(4) 0.010(5)
C96 0.044(5) 0.089(7) 0.084(7) 0.037(6) 0.035(5) 0.045(5)
C98 0.028(4) 0.090(7) 0.063(6) 0.020(5) 0.009(4) 0.010(4)
C40 0.025(3) 0.023(3) 0.025(3) 0.006(2) 0.003(2) 0.002(2)
C36 0.025(3) 0.032(3) 0.026(3) -0.003(3) 0.000(2) 0.001(2)
C55 0.019(3) 0.029(3) 0.021(3) 0.003(2) 0.002(2) 0.001(2)
C50 0.022(3) 0.026(3) 0.021(3) -0.001(2) 0.002(2) -0.003(2)
C3 0.015(3) 0.033(3) 0.031(3) 0.001(3) 0.001(2) 0.004(2)
C27 0.020(3) 0.027(3) 0.032(3) 0.006(2) 0.005(2) 0.003(2)
C31 0.025(3) 0.029(3) 0.024(3) -0.001(2) 0.001(2) 0.003(2)
C6 0.022(3) 0.033(3) 0.025(3) -0.003(3) -0.002(2) -0.002(2)
C66 0.031(3) 0.042(4) 0.024(3) -0.001(3) 0.004(3) 0.010(3)
C53 0.042(4) 0.024(3) 0.038(4) 0.007(3) 0.011(3) 0.000(3)
C23 0.028(3) 0.030(3) 0.026(3) 0.003(2) 0.007(2) -0.002(2)
C44 0.028(3) 0.029(3) 0.031(3) -0.004(3) 0.006(3) 0.005(2)
C47 0.048(4) 0.020(3) 0.040(4) 0.003(3) 0.005(3) 0.001(3)
C42 0.024(3) 0.037(4) 0.035(4) 0.013(3) 0.004(3) 0.003(3)
C13 0.031(3) 0.028(3) 0.038(4) -0.006(3) 0.001(3) -0.010(3)
C48 0.042(4) 0.030(3) 0.047(4) -0.001(3) 0.007(3) 0.011(3)
C86 0.024(3) 0.062(5) 0.040(4) -0.003(4) 0.001(3) 0.001(3)
C15 0.036(4) 0.050(4) 0.038(4) -0.005(3) -0.004(3) -0.019(3)
C91 0.047(4) 0.037(4) 0.030(4) -0.004(3) 0.010(3) 0.006(3)
C87 0.022(3) 0.062(5) 0.039(4) 0.003(3) 0.006(3) 0.005(3)
C92 0.050(4) 0.042(4) 0.033(4) -0.003(3) 0.014(3) 0.013(3)
C93 0.040(4) 0.045(4) 0.031(4) 0.005(3) 0.009(3) 0.013(3)
C85 0.025(3) 0.050(4) 0.038(4) -0.001(3) 0.004(3) -0.002(3)
C14 0.040(4) 0.036(4) 0.042(4) -0.012(3) 0.005(3) -0.014(3)
C68 0.025(3) 0.054(4) 0.039(4) 0.004(3) 0.011(3) 0.003(3)
C88 0.024(3) 0.056(5) 0.043(4) 0.010(3) 0.006(3) 0.008(3)
S2 0.0452(10) 0.0455(10) 0.0501(11) -0.0055(8) 0.0195(9) 0.0021(8)
F6 0.072(4) 0.112(5) 0.079(4) 0.034(4) 0.012(3) -0.019(3)
F4 0.033(3) 0.151(7) 0.119(6) -0.009(5) 0.011(3) 0.004(3)
F5 0.152(7) 0.110(5) 0.080(4) -0.031(4) 0.024(5) -0.088(5)
O9 0.085(5) 0.065(4) 0.063(4) 0.019(3) 0.046(4) 0.032(3)
O8 0.057(4) 0.105(5) 0.052(4) -0.002(4) 0.029(3) -0.006(4)
O7 0.059(4) 0.047(3) 0.099(5) -0.014(3) -0.020(4) -0.002(3)
C101 0.048(5) 0.066(6) 0.061(5) -0.012(4) 0.016(4) -0.028(4)
S1 0.0712(14) 0.0495(12) 0.0520(12) 0.0061(10) 0.0051(11) 0.0005(10)
F2 0.084(4) 0.083(4) 0.118(6) 0.026(4) 0.012(4) 0.012(3)
F3 0.095(5) 0.111(6) 0.135(7) -0.003(5) 0.062(5) -0.002(4)
F1 0.075(4) 0.068(4) 0.131(6) -0.012(4) 0.006(4) -0.005(3)
O5 0.098(5) 0.048(3) 0.050(4) 0.006(3) 0.001(3) -0.002(3)
O4 0.114(6) 0.042(4) 0.101(6) 0.001(4) 0.014(5) -0.002(4)
O6 0.078(5) 0.089(5) 0.058(4) 0.021(4) 0.014(3) 0.006(4)
C100 0.074(7) 0.049(5) 0.099(8) 0.022(6) 0.026(6) 0.009(5)
O201 0.040(5) 0.113(12) 0.035(6) -0.016(6) -0.003(4) 0.012(6)
C211 0.035(7) 0.085(14) 0.029(6) -0.004(7) 0.003(5) 0.001(8)
C210 0.039(6) 0.142(17) 0.042(7) -0.030(9) -0.006(5) 0.016(7)
C208 0.047(9) 0.17(2) 0.060(9) -0.052(14) 0.007(8) -0.003(11)
C209 0.046(6) 0.156(18) 0.055(10) -0.044(12) 0.005(6) -0.001(8)
O100 0.091(5) 0.064(4) 0.079(5) 0.017(4) -0.003(4) -0.005(4)
O200 0.063(5) 0.092(7) 0.051(4) -0.013(4) 0.011(3) -0.005(5)
C204 0.063(8) 0.090(10) 0.055(4) -0.008(4) 0.011(4) -0.022(6)
C207 0.076(9) 0.126(13) 0.047(5) -0.018(5) 0.013(4) 0.025(9)
C206 0.087(10) 0.136(12) 0.052(4) -0.017(4) 0.007(4) 0.031(10)
C205 0.093(9) 0.135(12) 0.056(4) -0.013(5) 0.004(4) 0.025(10)
N1 0.62(4) 0.110(14) 0.45(3) -0.025(13) 0.45(3) -0.008(17)
C201 0.63(4) 0.099(15) 0.45(3) -0.022(13) 0.44(3) -0.002(17)
C200 0.65(4) 0.088(14) 0.44(3) -0.005(14) 0.43(3) -0.018(18)
N2 0.20(2) 0.183(18) 0.096(15) 0.010(13) 0.036(15) -0.017(14)
C203 0.145(16) 0.180(18) 0.062(13) 0.021(12) 0.056(11) -0.028(13)
C202 0.078(14) 0.174(18) 0.083(15) 0.019(13) 0.022(11) 0.003(13)

loop_
_atom_type_symbol
_atom_type_description
_atom_type_scat_dispersion_real
_atom_type_scat_dispersion_imag
_atom_type_scat_source
C C 0.0181 0.0091 'International Tables Vol C Tables 4.2.6.8 and 6.1.1.4'
H H 0.0000 0.0000 'International Tables Vol C Tables 4.2.6.8 and 6.1.1.4'
F F 0.0727 0.0534 'International Tables Vol C Tables 4.2.6.8 and 6.1.1.4'
Fe Fe -1.1336 3.1974 'International Tables Vol C Tables 4.2.6.8 and 6.1.1.4'
N N 0.0311 0.0180 'International Tables Vol C Tables 4.2.6.8 and 6.1.1.4'
O O 0.0492 0.0322 'International Tables Vol C Tables 4.2.6.8 and 6.1.1.4'
S S 0.3331 0.5567 'International Tables Vol C Tables 4.2.6.8 and 6.1.1.4'

loop_
_geom_angle_atom_site_label_1
_geom_angle_atom_site_label_2
_geom_angle_atom_site_label_3
_geom_angle
O21 Fe2 N21 75.57(17)
O21 Fe2 N23 106.27(18)
O21 Fe2 N22 161.91(18)
O1 Fe2 O21 86.55(16)
O1 Fe2 O31 83.93(17)
O1 Fe2 N21 159.03(18)
O1 Fe2 N23 84.71(18)
O1 Fe2 N22 103.28(17)
O31 Fe2 O21 91.24(16)
O31 Fe2 N21 106.98(18)
O31 Fe2 N23 158.47(19)
O31 Fe2 N22 75.03(18)
N21 Fe2 N22 96.92(19)
N23 Fe2 N21 89.80(19)
N23 Fe2 N22 89.9(2)
O21 Fe1 O1 80.79(15)
O21 Fe1 O11 91.06(16)
O21 Fe1 N13 154.42(18)
O21 Fe1 N11 114.42(17)
O21 Fe1 N12 73.19(17)
O1 Fe1 N12 103.77(17)
O11 Fe1 O1 77.19(15)
O11 Fe1 N11 74.62(17)
O11 Fe1 N12 163.67(17)
N13 Fe1 O1 82.18(17)
N13 Fe1 O11 103.60(17)
N13 Fe1 N11 89.90(19)
N13 Fe1 N12 92.63(19)
N11 Fe1 O1 147.96(18)
N11 Fe1 N12 107.58(19)
O1 Fe4 N24 86.07(18)
O1 Fe4 N14 90.14(18)
O1 Fe4 N34 87.64(19)
O40 Fe4 O1 171.4(2)
O40 Fe4 N24 85.7(2)
O40 Fe4 N14 91.9(2)
O40 Fe4 N34 98.4(2)
N24 Fe4 N14 120.3(2)
N24 Fe4 N34 117.5(2)
N14 Fe4 N34 121.9(2)
O1 Fe3 O31 81.25(16)
O1 Fe3 N32 105.19(18)
O1 Fe3 N31 150.80(19)
O1 Fe3 N33 84.51(19)
O11 Fe3 O1 86.28(16)
O11 Fe3 O31 93.67(16)
O11 Fe3 N32 75.44(17)
O11 Fe3 N31 110.70(19)
O11 Fe3 N33 158.7(2)
O31 Fe3 N32 166.71(17)
O31 Fe3 N31 74.31(18)
O31 Fe3 N33 103.88(19)
N31 Fe3 N32 102.1(2)
N33 Fe3 N32 88.5(2)
N33 Fe3 N31 86.1(2)
Fe2 O21 Fe1 97.88(16)
C21 O21 Fe2 116.7(3)
C21 O21 Fe1 121.2(3)
Fe2 O1 Fe1 94.25(16)
Fe2 O1 Fe3 98.94(18)
Fe4 O1 Fe2 123.4(2)
Fe4 O1 Fe1 118.0(2)
Fe4 O1 Fe3 119.8(2)
Fe3 O1 Fe1 96.41(16)
C89 O40 Fe4 136.6(4)
Fe3 O11 Fe1 100.11(17)
C11 O11 Fe1 114.8(3)
C11 O11 Fe3 121.8(4)
Fe2 O31 Fe3 95.88(17)
C31 O31 Fe2 122.3(4)
C31 O31 Fe3 115.9(3)
C54 N21 Fe2 125.5(4)
C50 N21 Fe2 115.2(4)
C50 N21 C54 119.1(5)
N23 N24 Fe4 120.6(4)
C83 N24 Fe4 129.9(4)
C83 N24 N23 109.5(5)
N24 N23 Fe2 118.8(4)
C81 N23 Fe2 133.6(4)
C81 N23 N24 106.8(5)
N14 N13 Fe1 125.4(4)
C71 N13 Fe1 126.2(4)
C71 N13 N14 108.2(5)
C65 N22 Fe2 114.5(4)
C69 N22 Fe2 125.4(4)
C69 N22 C65 118.3(5)
C40 N11 Fe1 115.2(4)
C44 N11 Fe1 125.5(4)
C44 N11 C40 119.0(5)
C45 N32 Fe3 113.1(4)
C49 N32 Fe3 125.4(4)
C49 N32 C45 119.5(5)
N13 N14 Fe4 116.7(4)
N13 N14 C73 107.6(5)
C73 N14 Fe4 133.5(4)
C60 N31 Fe3 115.7(4)
C60 N31 C64 119.2(6)
C64 N31 Fe3 125.0(5)
C59 N12 Fe1 125.0(4)
C55 N12 Fe1 115.1(4)
C55 N12 C59 118.4(5)
N34 N33 Fe3 120.3(4)
C91 N33 Fe3 131.9(5)
C91 N33 N34 107.4(5)
N33 N34 Fe4 117.2(4)
C93 N34 Fe4 134.0(5)
C93 N34 N33 108.5(5)
C34 C35 H35 120.2
C34 C35 C36 119.7(6)
C36 C35 H35 120.2
C32 C37 C5 122.2(5)
C36 C37 C5 118.5(5)
C36 C37 C32 119.2(5)
C17 C12 C11 122.5(5)
C13 C12 C11 118.8(6)
C13 C12 C17 118.5(6)
N32 C45 C11 113.8(5)
N32 C45 C46 121.4(6)
C46 C45 C11 124.8(5)
C71 C72 H72 127.1
C71 C72 C73 105.7(6)
C73 C72 H72 127.1
C1 C2 H2 119.6
C3 C2 H2 119.6
C3 C2 C1 120.8(6)
N13 C71 C72 109.8(5)
N13 C71 H71 125.1
C72 C71 H71 125.1
C57 C56 H56 120.4
C57 C56 C55 119.2(6)
C55 C56 H56 120.4
N22 C65 C31 112.9(5)
N22 C65 C66 121.6(6)
C66 C65 C31 125.4(6)
C27 C22 C21 123.5(5)
C23 C22 C21 118.5(5)
C23 C22 C27 117.9(6)
O11 C11 C12 111.2(5)
O11 C11 C45 104.9(4)
O11 C11 C40 107.6(5)
C45 C11 C12 108.8(5)
C40 C11 C12 111.7(5)
C40 C11 C45 112.4(5)
C2 C1 C17 122.3(6)
C6 C1 C2 118.8(6)
C6 C1 C17 118.7(6)
N21 C54 H54 118.8
N21 C54 C53 122.5(6)
C53 C54 H54 118.8
C4 C5 C37 118.1(5)
C6 C5 C37 123.0(6)
C6 C5 C4 118.8(6)
C52 C51 H51 120.3
C52 C51 C50 119.3(6)
C50 C51 H51 120.3
C12 C17 C1 124.6(5)
C16 C17 C12 118.3(6)
C16 C17 C1 117.1(6)
C5 C4 H4 119.5
C5 C4 C3 120.9(6)
C3 C4 H4 119.5
C37 C32 C31 122.6(5)
C33 C32 C37 117.8(5)
C33 C32 C31 119.6(5)
C45 C46 H46 120.6
C45 C46 C47 118.7(6)
C47 C46 H46 120.6
O21 C21 C22 113.2(5)
O21 C21 C55 106.0(5)
O21 C21 C50 106.4(4)
C22 C21 C55 109.3(5)
C22 C21 C50 111.7(5)
C55 C21 C50 110.0(5)
N14 C73 C72 108.7(5)
N14 C73 C74 124.6(6)
C72 C73 C74 126.6(6)
N22 C69 H69 118.3
N22 C69 C68 123.3(6)
C68 C69 H69 118.3
C81 C82 H82 127.3
C81 C82 C83 105.4(6)
C83 C82 H82 127.3
C75 C74 C73 121.8(6)
C79 C74 C73 125.8(6)
C79 C74 C75 112.2(6)
C32 C33 H33 119.1
C34 C33 C32 121.7(6)
C34 C33 H33 119.1
C35 C34 C33 119.8(6)
C35 C34 H34 120.1
C33 C34 H34 120.1
N31 C60 C61 121.6(6)
N31 C60 C31 115.2(5)
C61 C60 C31 123.2(6)
C89 C84 C83 122.1(6)
C85 C84 C83 123.0(6)
C85 C84 C89 114.8(6)
C51 C52 H52 120.3
C51 C52 C53 119.3(6)
C53 C52 H52 120.3
N23 C81 C82 111.0(6)
N23 C81 H81 124.5
C82 C81 H81 124.5
C25 C26 H26 118.7
C25 C26 C27 122.5(6)
C27 C26 H26 118.7
N12 C59 H59 119.0
N12 C59 C58 122.1(6)
C58 C59 H59 119.0
N32 C49 H49 118.8
N32 C49 C48 122.5(6)
C48 C49 H49 118.8
C64 C63 H63 120.8
C64 C63 C62 118.4(7)
C62 C63 H63 120.8
F75 C75 C74 117.7(5)
F75 C75 C76 117.0(6)
C76 C75 C74 125.3(6)
C25 C24 H24 120.1
C25 C24 C23 119.8(6)
C23 C24 H24 120.1
C56 C57 H57 120.7
C58 C57 C56 118.6(6)
C58 C57 H57 120.7
C40 C41 H41 120.4
C40 C41 C42 119.1(6)
C42 C41 H41 120.4
N24 C83 C82 107.2(5)
N24 C83 C84 121.9(6)
C82 C83 C84 130.9(6)
C66 C67 H67 119.6
C66 C67 C68 120.9(6)
C68 C67 H67 119.6
C44 C43 H43 120.4
C44 C43 C42 119.2(6)
C42 C43 H43 120.4
C17 C16 H16 118.9
C15 C16 C17 122.3(7)
C15 C16 H16 118.9
O40 C89 C84 121.7(6)
O40 C89 C88 118.0(7)
C88 C89 C84 120.3(6)
N31 C64 C63 122.7(7)
N31 C64 H64 118.6
C63 C64 H64 118.6
F79 C79 C74 117.1(6)
C78 C79 F79 116.7(6)
C78 C79 C74 126.2(7)
C59 C58 C57 120.1(6)
C59 C58 H58 120.0
C57 C58 H58 120.0
C63 C62 H62 120.2
C63 C62 C61 119.7(7)
C61 C62 H62 120.2
C26 C25 H25 120.4
C24 C25 C26 119.2(6)
C24 C25 H25 120.4
C75 C76 H76 120.5
C75 C76 C77 119.0(7)
C77 C76 H76 120.5
C99 C94 C93 123.3(7)
C95 C94 C99 115.3(8)
C95 C94 C93 121.4(8)
C60 C61 C62 118.4(7)
C60 C61 H61 120.8
C62 C61 H61 120.8
C79 C78 H78 121.1
C79 C78 C77 117.9(7)
C77 C78 H78 121.1
F99 C99 C94 118.3(7)
F99 C99 C98 117.8(9)
C98 C99 C94 123.9(9)
C76 C77 C78 119.4(7)
C76 C77 H77 120.3
C78 C77 H77 120.3
F95 C95 C94 118.0(8)
F95 C95 C96 118.1(8)
C94 C95 C96 123.7(10)
C96 C97 H97 119.3
C98 C97 H97 119.3
C98 C97 C96 121.3(9)
C95 C96 C97 118.0(8)
C95 C96 H96 121.0
C97 C96 H96 121.0
C99 C98 H98 121.2
C97 C98 C99 117.6(10)
C97 C98 H98 121.2
N11 C40 C11 116.1(5)
N11 C40 C41 121.5(6)
C41 C40 C11 122.5(5)
C35 C36 C37 121.7(6)
C35 C36 H36 119.2
C37 C36 H36 119.2
N12 C55 C56 121.7(5)
N12 C55 C21 113.5(5)
C56 C55 C21 124.8(5)
N21 C50 C51 121.2(5)
N21 C50 C21 114.3(5)
C51 C50 C21 124.5(5)
C2 C3 C4 118.7(6)
C2 C3 C27 122.3(5)
C4 C3 C27 118.9(5)
C22 C27 C3 123.2(5)
C26 C27 C22 118.5(6)
C26 C27 C3 118.2(5)
O31 C31 C65 105.4(5)
O31 C31 C32 112.4(5)
O31 C31 C60 106.1(5)
C32 C31 C65 110.1(5)
C32 C31 C60 110.4(5)
C60 C31 C65 112.3(5)
C1 C6 C5 121.8(6)
C1 C6 H6 119.1
C5 C6 H6 119.1
C65 C66 H66 120.8
C67 C66 C65 118.4(6)
C67 C66 H66 120.8
C54 C53 C52 118.5(6)
C54 C53 H53 120.7
C52 C53 H53 120.7
C22 C23 H23 119.0
C24 C23 C22 121.9(6)
C24 C23 H23 119.0
N11 C44 C43 122.7(6)
N11 C44 H44 118.6
C43 C44 H44 118.6
C46 C47 H47 120.1
C48 C47 C46 119.7(6)
C48 C47 H47 120.1
C41 C42 H42 120.8
C43 C42 C41 118.4(6)
C43 C42 H42 120.8
C12 C13 H13 118.9
C14 C13 C12 122.1(7)
C14 C13 H13 118.9
C49 C48 H48 120.9
C47 C48 C49 118.1(6)
C47 C48 H48 120.9
C87 C86 H86 120.6
C85 C86 H86 120.6
C85 C86 C87 118.8(7)
C16 C15 H15 120.5
C14 C15 C16 119.0(6)
C14 C15 H15 120.5
N33 C91 H91 124.8
N33 C91 C92 110.3(6)
C92 C91 H91 124.8
C86 C87 H87 120.2
C86 C87 C88 119.6(7)
C88 C87 H87 120.2
C91 C92 H92 127.7
C93 C92 C91 104.6(6)
C93 C92 H92 127.7
N34 C93 C94 123.2(6)
N34 C93 C92 109.1(6)
C92 C93 C94 127.7(6)
F85 C85 C84 117.7(6)
C86 C85 F85 116.9(6)
C86 C85 C84 125.4(7)
C13 C14 H14 120.1
C15 C14 C13 119.8(6)
C15 C14 H14 120.1
C69 C68 H68 121.3
C67 C68 C69 117.3(6)
C67 C68 H68 121.3
C89 C88 H88 119.5
C87 C88 C89 121.0(7)
C87 C88 H88 119.5
O9 S2 O8 115.2(4)
O9 S2 O7 113.8(4)
O9 S2 C101 104.1(4)
O8 S2 O7 116.2(5)
O8 S2 C101 103.3(4)
O7 S2 C101 101.8(4)
F6 C101 S2 112.5(6)
F4 C101 S2 111.6(6)
F4 C101 F6 105.9(9)
F5 C101 S2 113.8(8)
F5 C101 F6 106.8(8)
F5 C101 F4 105.7(7)
O5 S1 O6 114.6(4)
O5 S1 C100 103.5(4)
O4 S1 O5 116.2(4)
O4 S1 O6 115.0(5)
O4 S1 C100 103.2(5)
O6 S1 C100 101.7(5)
F2 C100 S1 111.8(7)
F2 C100 F3 110.0(9)
F3 C100 S1 108.1(9)
F1 C100 S1 110.5(7)
F1 C100 F2 109.1(10)
F1 C100 F3 107.2(8)
C210 O201 C209 114.2(9)
H21A C211 H21B 109.5
H21A C211 H21C 109.5
H21B C211 H21C 109.5
C210 C211 H21A 109.5
C210 C211 H21B 109.5
C210 C211 H21C 109.5
O201 C210 C211 108.2(9)
O201 C210 H21D 110.1
O201 C210 H21E 110.1
C211 C210 H21D 110.1
C211 C210 H21E 110.1
H21D C210 H21E 108.4
H20A C208 H20B 109.5
H20A C208 H20C 109.5
H20B C208 H20C 109.5
C209 C208 H20A 109.5
C209 C208 H20B 109.5
C209 C208 H20C 109.5
O201 C209 C208 108.5(9)
O201 C209 H20D 110.0
O201 C209 H20E 110.0
C208 C209 H20D 110.0
C208 C209 H20E 110.0
H20D C209 H20E 108.4
H10A O100 H10B 109.6
C206 O200 C205 112.3(14)
H20F C204 H20G 109.5
H20F C204 H20H 109.5
H20G C204 H20H 109.5
C205 C204 H20F 109.5
C205 C204 H20G 109.5
C205 C204 H20H 109.5
H20I C207 H20J 109.5
H20I C207 H20K 109.5
H20J C207 H20K 109.5
C206 C207 H20I 109.5
C206 C207 H20J 109.5
C206 C207 H20K 109.5
O200 C206 C207 108.0(15)
O200 C206 H20L 110.1
O200 C206 H20M 110.1
C207 C206 H20L 110.1
C207 C206 H20M 110.1
H20L C206 H20M 108.4
O200 C205 C204 111.3(16)
O200 C205 H20N 109.4
O200 C205 H20O 109.4
C204 C205 H20N 109.4
C204 C205 H20O 109.4
H20N C205 H20O 108.0
N1 C201 C200 171(3)
C201 C200 H20P 109.5
C201 C200 H20Q 109.5
C201 C200 H20R 109.5
H20P C200 H20Q 109.5
H20P C200 H20R 109.5
H20Q C200 H20R 109.5
N2 C203 C202 158(3)
C203 C202 H20S 109.5
C203 C202 H20T 109.5
C203 C202 H20U 109.5
H20S C202 H20T 109.5
H20S C202 H20U 109.5
H20T C202 H20U 109.5

loop_
_geom_bond_atom_site_label_1
_geom_bond_atom_site_label_2
_geom_bond_distance
Fe2 O21 2.028(4)
Fe2 O1 1.978(4)
Fe2 O31 1.980(4)
Fe2 N21 2.108(5)
Fe2 N23 2.076(5)
Fe2 N22 2.203(5)
Fe1 O21 2.036(4)
Fe1 O1 2.198(4)
Fe1 O11 2.118(4)
Fe1 N13 2.108(5)
Fe1 N11 2.148(5)
Fe1 N12 2.253(5)
Fe4 O1 1.914(4)
Fe4 O40 1.867(5)
Fe4 N24 2.055(5)
Fe4 N14 2.063(5)
Fe4 N34 2.071(5)
Fe3 O1 1.986(4)
Fe3 O11 1.952(4)
Fe3 O31 2.077(4)
Fe3 N32 2.217(5)
Fe3 N31 2.130(6)
Fe3 N33 2.101(5)
F79 C79 1.369(8)
F99 C99 1.343(10)
F85 C85 1.379(9)
F95 C95 1.342(11)
F75 C75 1.353(8)
O21 C21 1.398(7)
O40 C89 1.341(8)
O11 C11 1.412(7)
O31 C31 1.408(7)
N21 C54 1.350(8)
N21 C50 1.350(7)
N24 N23 1.374(7)
N24 C83 1.358(8)
N23 C81 1.330(8)
N13 N14 1.365(7)
N13 C71 1.347(8)
N22 C65 1.357(8)
N22 C69 1.339(8)
N11 C40 1.344(8)
N11 C44 1.344(8)
N32 C45 1.340(8)
N32 C49 1.333(8)
N14 C73 1.377(8)
N31 C60 1.338(9)
N31 C64 1.349(8)
N12 C59 1.347(8)
N12 C55 1.346(8)
N33 N34 1.367(7)
N33 C91 1.339(8)
N34 C93 1.350(8)
C35 H35 0.9500
C35 C34 1.368(9)
C35 C36 1.386(9)
C37 C5 1.481(8)
C37 C32 1.415(8)
C37 C36 1.387(8)
C12 C11 1.553(8)
C12 C17 1.411(9)
C12 C13 1.390(8)
C45 C11 1.543(8)
C45 C46 1.385(9)
C72 H72 0.9500
C72 C71 1.381(9)
C72 C73 1.381(9)
C2 H2 0.9500
C2 C1 1.400(9)
C2 C3 1.395(9)
C71 H71 0.9500
C56 H56 0.9500
C56 C57 1.381(9)
C56 C55 1.384(8)
C65 C31 1.550(8)
C65 C66 1.382(8)
C22 C21 1.541(8)
C22 C27 1.413(8)
C22 C23 1.402(9)
C11 C40 1.538(8)
C1 C17 1.482(9)
C1 C6 1.377(9)
C54 H54 0.9500
C54 C53 1.371(9)
C5 C4 1.389(9)
C5 C6 1.388(9)
C51 H51 0.9500
C51 C52 1.382(9)
C51 C50 1.386(8)
C17 C16 1.407(9)
C4 H4 0.9500
C4 C3 1.400(9)
C32 C33 1.402(9)
C32 C31 1.537(8)
C46 H46 0.9500
C46 C47 1.389(9)
C21 C55 1.550(8)
C21 C50 1.550(8)
C73 C74 1.471(9)
C69 H69 0.9500
C69 C68 1.378(9)
C82 H82 0.9500
C82 C81 1.378(9)
C82 C83 1.403(10)
C74 C75 1.401(9)
C74 C79 1.387(9)
C33 H33 0.9500
C33 C34 1.388(9)
C34 H34 0.9500
C60 C61 1.385(9)
C60 C31 1.548(9)
C84 C83 1.466(9)
C84 C89 1.418(10)
C84 C85 1.394(9)
C52 H52 0.9500
C52 C53 1.392(9)
C81 H81 0.9500
C26 H26 0.9500
C26 C25 1.381(10)
C26 C27 1.389(8)
C59 H59 0.9500
C59 C58 1.365(10)
C49 H49 0.9500
C49 C48 1.386(9)
C63 H63 0.9500
C63 C64 1.369(10)
C63 C62 1.377(11)
C75 C76 1.359(9)
C24 H24 0.9500
C24 C25 1.370(9)
C24 C23 1.386(9)
C57 H57 0.9500
C57 C58 1.367(10)
C41 H41 0.9500
C41 C40 1.385(8)
C41 C42 1.396(9)
C67 H67 0.9500
C67 C66 1.373(10)
C67 C68 1.378(10)
C43 H43 0.9500
C43 C44 1.363(9)
C43 C42 1.388(10)
C16 H16 0.9500
C16 C15 1.382(10)
C89 C88 1.397(9)
C64 H64 0.9500
C79 C78 1.365(10)
C58 H58 0.9500
C62 H62 0.9500
C62 C61 1.403(10)
C25 H25 0.9500
C76 H76 0.9500
C76 C77 1.387(11)
C94 C99 1.398(12)
C94 C95 1.370(11)
C94 C93 1.493(10)
C61 H61 0.9500
C78 H78 0.9500
C78 C77 1.396(11)
C99 C98 1.379(11)
C77 H77 0.9500
C95 C96 1.382(13)
C97 H97 0.9500
C97 C96 1.391(15)
C97 C98 1.377(14)
C96 H96 0.9500
C98 H98 0.9500
C36 H36 0.9500
C3 C27 1.480(9)
C6 H6 0.9500
C66 H66 0.9500
C53 H53 0.9500
C23 H23 0.9500
C44 H44 0.9500
C47 H47 0.9500
C47 C48 1.376(10)
C42 H42 0.9500
C13 H13 0.9500
C13 C14 1.389(9)
C48 H48 0.9500
C86 H86 0.9500
C86 C87 1.367(11)
C86 C85 1.360(10)
C15 H15 0.9500
C15 C14 1.381(11)
C91 H91 0.9500
C91 C92 1.389(10)
C87 H87 0.9500
C87 C88 1.387(10)
C92 H92 0.9500
C92 C93 1.385(10)
C14 H14 0.9500
C68 H68 0.9500
C88 H88 0.9500
S2 O9 1.406(6)
S2 O8 1.421(6)
S2 O7 1.429(6)
S2 C101 1.786(10)
F6 C101 1.356(10)
F4 C101 1.346(11)
F5 C101 1.312(10)
S1 O5 1.424(6)
S1 O4 1.404(7)
S1 O6 1.446(7)
S1 C100 1.847(11)
F2 C100 1.332(12)
F3 C100 1.344(13)
F1 C100 1.322(12)
O201 C210 1.399(9)
O201 C209 1.403(9)
C211 H21A 0.9800
C211 H21B 0.9800
C211 H21C 0.9800
C211 C210 1.529(9)
C210 H21D 0.9900
C210 H21E 0.9900
C208 H20A 0.9800
C208 H20B 0.9800
C208 H20C 0.9800
C208 C209 1.521(10)
C209 H20D 0.9900
C209 H20E 0.9900
O100 H10A 0.8694
O100 H10B 0.8702
O200 C206 1.42(2)
O200 C205 1.44(2)
C204 H20F 0.9800
C204 H20G 0.9800
C204 H20H 0.9800
C204 C205 1.44(2)
C207 H20I 0.9800
C207 H20J 0.9800
C207 H20K 0.9800
C207 C206 1.48(3)
C206 H20L 0.9900
C206 H20M 0.9900
C205 H20N 0.9900
C205 H20O 0.9900
N1 C201 1.205(19)
C201 C200 1.50(2)
C200 H20P 0.9800
C200 H20Q 0.9800
C200 H20R 0.9800
N2 C203 1.171(9)
C203 C202 1.481(9)
C202 H20S 0.9800
C202 H20T 0.9800
C202 H20U 0.9800
